data_4116307
loop_
_publ_author_name
'Thorsten Glaser'
'Thomas Beissel'
'Eckhard Bill'
'Thomas Weyherm\"uller'
'Volker Sch\"unemann'
'Wolfram Meyer-Klaucke'
'Alfred X. Trautwein'
'Karl Wieghardt'

_publ_section_title
;
 Electronic Structure of Linear Thiophenolate-Bridged Heterotrinuclear
 Complexes [LFeMFeL]n+ (M = Cr, Co, Fe; n= 1-3): Localized vs Delocalized
 Models
;
_journal_name_full 'Journal of the American Chemical Society'
_journal_page_first 2193
_journal_page_last 2208
_journal_paper_doi 10.1021/ja982898m
_journal_volume 121
_journal_year 1999
_chemical_formula_structural '[C78 H108 Co Fe2 N6 S6]3+,3(PF6)-,6(C2H3N),2(C3H6O)'
_chemical_formula_sum 'C96 H138 Co F18 Fe2 N12 O2 P3 S6'
_chemical_formula_weight 2290.08
_chemical_name_systematic
; 
 ? 
;
_space_group_IT_number 2
_symmetry_cell_setting triclinic
_symmetry_space_group_name_Hall '-P 1'
_symmetry_space_group_name_H-M 'P -1'
_atom_sites_solution_hydrogens geom
_atom_sites_solution_primary direct
_atom_sites_solution_secondary difmap
_audit_creation_method SHELXL
_cell_angle_alpha 104.10(3)
_cell_angle_beta 99.50(3)
_cell_angle_gamma 90.74(3)
_cell_formula_units_Z 1
_cell_length_a 13.173(3)
_cell_length_b 13.453(3)
_cell_length_c 15.675(4)
_cell_measurement_reflns_used 25
_cell_measurement_temperature 100(2)
_cell_measurement_theta_max 19.8
_cell_measurement_theta_min 8.7
_cell_volume 2653.1(12)
_computing_structure_refinement 'SHELXL-93 (Sheldrick, 1993)'
_computing_structure_solution 'SHELXS-86 (Sheldrick, 1990)'
_diffrn_ambient_temperature 100(2)
_diffrn_measurement_device 'Nonius CAD4'
_diffrn_measurement_method 2\q/\w-scan
_diffrn_radiation_monochromator graphite
_diffrn_radiation_source 'fine-focus sealed tube'
_diffrn_radiation_type MoK\a
_diffrn_radiation_wavelength 0.71073
_diffrn_reflns_av_R_equivalents 0.0639
_diffrn_reflns_av_sigmaI/netI 0.0737
_diffrn_reflns_limit_h_max 16
_diffrn_reflns_limit_h_min -17
_diffrn_reflns_limit_k_max 16
_diffrn_reflns_limit_k_min -17
_diffrn_reflns_limit_l_max 20
_diffrn_reflns_limit_l_min 0
_diffrn_reflns_number 12689
_diffrn_reflns_theta_max 27.48
_diffrn_reflns_theta_min 1.36
_diffrn_standards_decay_% 'not observed'
_diffrn_standards_interval_count 100
_diffrn_standards_number 3
_exptl_absorpt_coefficient_mu 0.672
_exptl_absorpt_correction_type 'Not measured'
_exptl_crystal_colour 'almost black '
_exptl_crystal_density_diffrn 1.433
_exptl_crystal_description 'opaque block '
_exptl_crystal_F_000 1196
_exptl_crystal_size_max 0.70
_exptl_crystal_size_mid 0.56
_exptl_crystal_size_min 0.46
_refine_diff_density_max 1.420
_refine_diff_density_min -1.059
_refine_diff_density_rms 0.137
_refine_ls_extinction_method none
_refine_ls_goodness_of_fit_all 1.043
_refine_ls_goodness_of_fit_obs 1.059
_refine_ls_matrix_type full
_refine_ls_number_parameters 638
_refine_ls_number_reflns 12072
_refine_ls_number_restraints 18
_refine_ls_restrained_S_all 1.054
_refine_ls_restrained_S_obs 1.065
_refine_ls_R_factor_all 0.0909
_refine_ls_R_factor_obs 0.0647
_refine_ls_shift/esd_max 0.004
_refine_ls_shift/esd_mean 0.000
_refine_ls_structure_factor_coef Fsqd
_refine_ls_weighting_details 'w=1/[\s^2^(Fo^2^)+(0.1071P)^2^+6.0571P] where P=(Fo^2^+2Fc^2^)/3'
_refine_ls_weighting_scheme calc
_refine_ls_wR_factor_all 0.1971
_refine_ls_wR_factor_obs 0.1728
_reflns_number_observed 9221
_reflns_number_total 12080
_reflns_observed_criterion >2sigma(I)
_cod_data_source_file ja982898m_2.cif
_cod_data_source_block 2c
_cod_depositor_comments
;
The following automatic conversions were performed:

'_refine_ls_weighting_scheme' value 'calc
w=1/[\s^2^(Fo^2^)+(0.1071P)^2^+6.0571P] where P=(Fo^2^+2Fc^2^)/3' was
changed to 'calc'. New tag '_refine_ls_weighting_details' was
created. The value of the new tag was set to
'w=1/[\s^2^(Fo^2^)+(0.1071P)^2^+6.0571P] where P=(Fo^2^+2Fc^2^)/3'.

Automatic conversion script
Id: cif_fix_values 3143 2015-03-26 13:38:13Z robertas 
;
_cod_original_cell_volume 2653.1(11)
_cod_database_code 4116307

loop_
_symmetry_equiv_pos_as_xyz
'x, y, z'
'-x, -y, -z'

loop_
_atom_site_aniso_label
_atom_site_aniso_U_11
_atom_site_aniso_U_22
_atom_site_aniso_U_33
_atom_site_aniso_U_23
_atom_site_aniso_U_13
_atom_site_aniso_U_12
Co1 0.0056(3) 0.0106(3) 0.0133(3) 0.0016(2) 0.0026(2) 0.0009(2)
Fe2 0.0087(2) 0.0124(2) 0.0134(2) 0.0013(2) 0.0008(2) -0.0006(2)
N1 0.020(2) 0.0163(14) 0.0153(15) -0.0009(12) 0.0023(12) -0.0015(12)
N2 0.0130(14) 0.0149(14) 0.0183(15) 0.0023(12) -0.0008(12) -0.0008(11)
N3 0.0145(14) 0.021(2) 0.019(2) 0.0059(12) -0.0014(12) -0.0012(12)
S1 0.0093(4) 0.0129(4) 0.0139(4) 0.0018(3) 0.0035(3) 0.0009(3)
S2 0.0080(4) 0.0111(4) 0.0156(4) 0.0022(3) 0.0031(3) 0.0010(3)
S3 0.0068(4) 0.0129(4) 0.0169(4) 0.0031(3) 0.0025(3) 0.0011(3)
C1 0.026(2) 0.019(2) 0.018(2) -0.0044(14) 0.003(2) -0.0041(15)
C2 0.023(2) 0.013(2) 0.020(2) 0.0003(14) 0.0040(15) -0.0023(14)
C3 0.012(2) 0.029(2) 0.023(2) 0.005(2) -0.0068(14) -0.0067(14)
C4 0.010(2) 0.029(2) 0.029(2) 0.011(2) -0.0070(15) -0.0038(14)
C5 0.024(2) 0.028(2) 0.015(2) 0.004(2) -0.0047(15) -0.003(2)
C6 0.026(2) 0.020(2) 0.015(2) 0.0008(14) 0.0048(15) 0.0002(15)
C7 0.021(2) 0.015(2) 0.020(2) -0.0019(14) 0.0092(15) 0.0016(14)
C8 0.019(2) 0.019(2) 0.018(2) 0.0040(14) 0.0095(14) 0.0018(14)
C9 0.016(2) 0.016(2) 0.015(2) 0.0026(13) 0.0066(13) 0.0023(13)
C10 0.015(2) 0.016(2) 0.019(2) 0.0018(14) 0.0083(14) -0.0007(13)
C11 0.014(2) 0.021(2) 0.027(2) 0.008(2) 0.0098(15) -0.0003(14)
C12 0.020(2) 0.027(2) 0.030(2) 0.004(2) 0.015(2) 0.004(2)
C13 0.025(2) 0.019(2) 0.029(2) 0.001(2) 0.017(2) 0.0055(15)
C14 0.015(2) 0.026(2) 0.036(2) 0.005(2) 0.015(2) -0.0019(15)
C15 0.019(2) 0.031(2) 0.056(3) 0.010(2) 0.008(2) 0.000(2)
C16 0.034(2) 0.042(3) 0.043(3) 0.008(2) 0.021(2) -0.006(2)
C17 0.022(2) 0.023(2) 0.052(3) 0.007(2) 0.012(2) -0.002(2)
C18 0.012(2) 0.019(2) 0.025(2) 0.0065(15) 0.0027(14) -0.0028(13)
C19 0.0094(15) 0.0117(15) 0.020(2) 0.0013(13) 0.0026(13) 0.0005(12)
C20 0.012(2) 0.0107(15) 0.018(2) 0.0029(13) 0.0044(13) -0.0016(12)
C21 0.012(2) 0.015(2) 0.022(2) 0.0026(14) 0.0016(14) -0.0011(12)
C22 0.019(2) 0.017(2) 0.021(2) 0.0052(14) 0.0060(14) 0.0027(13)
C23 0.020(2) 0.016(2) 0.027(2) 0.0083(15) 0.008(2) -0.0004(14)
C24 0.013(2) 0.016(2) 0.029(2) 0.0048(15) 0.0059(15) -0.0028(13)
C25 0.023(2) 0.023(2) 0.028(2) 0.013(2) 0.002(2) -0.0025(15)
C26 0.046(3) 0.034(2) 0.026(2) 0.009(2) -0.007(2) -0.002(2)
C27 0.030(2) 0.044(3) 0.050(3) 0.035(2) 0.000(2) 0.000(2)
C28 0.024(2) 0.029(2) 0.042(3) 0.016(2) 0.003(2) 0.008(2)
C29 0.018(2) 0.022(2) 0.022(2) 0.012(2) 0.0005(14) 0.0023(14)
C30 0.011(2) 0.020(2) 0.025(2) 0.0102(15) 0.0022(14) -0.0005(13)
C31 0.0084(15) 0.014(2) 0.026(2) 0.0060(14) 0.0045(13) 0.0013(12)
C32 0.010(2) 0.016(2) 0.025(2) 0.0048(14) 0.0023(14) 0.0008(12)
C33 0.010(2) 0.014(2) 0.035(2) 0.0067(15) 0.0056(15) 0.0003(13)
C34 0.015(2) 0.019(2) 0.043(2) 0.015(2) 0.005(2) 0.0043(14)
C35 0.013(2) 0.026(2) 0.032(2) 0.015(2) 0.0011(15) 0.0024(14)
C36 0.015(2) 0.016(2) 0.040(2) 0.003(2) 0.005(2) 0.0055(14)
C37 0.023(2) 0.024(2) 0.038(2) -0.001(2) 0.012(2) 0.004(2)
C38 0.041(3) 0.022(2) 0.055(3) 0.007(2) 0.009(2) 0.018(2)
C39 0.027(2) 0.018(2) 0.052(3) -0.003(2) 0.002(2) 0.002(2)
P1 0.0238(5) 0.0258(6) 0.0421(7) 0.0070(5) -0.0074(5) -0.0023(4)
F1 0.122(4) 0.099(4) 0.115(4) 0.069(3) -0.065(3) -0.086(3)
F2 0.063(3) 0.101(3) 0.068(3) -0.021(2) -0.011(2) 0.044(2)
F3 0.062(2) 0.072(2) 0.049(2) 0.002(2) -0.021(2) -0.006(2)
F4 0.039(2) 0.055(2) 0.045(2) -0.0044(15) -0.0103(14) 0.0005(14)
F5 0.050(2) 0.163(5) 0.083(3) 0.009(3) -0.005(2) 0.057(3)
F6 0.102(4) 0.091(3) 0.100(4) 0.062(3) -0.038(3) -0.051(3)
P2 0.0619(13) 0.0348(9) 0.0273(9) -0.0026(7) 0.0139(8) 0.0183(9)
F7 0.105(4) 0.061(2) 0.073(3) -0.006(2) 0.049(3) 0.005(2)
F8 0.103(3) 0.066(2) 0.046(2) -0.010(2) -0.011(2) 0.031(2)
F9 0.103(3) 0.039(2) 0.053(2) -0.002(2) 0.012(2) 0.032(2)
N50X 0.046(5) 0.066(7) 0.026(4) 0.000(4) -0.014(4) 0.004(5)
C50X 0.045(6) 0.051(7) 0.028(5) -0.002(5) -0.009(4) 0.006(5)
C51 0.085(6) 0.065(4) 0.059(4) -0.006(3) 0.000(4) 0.000(4)
C50Y 0.045(7) 0.066(8) 0.048(7) 0.010(6) 0.015(5) 0.013(6)
N50Y 0.042(6) 0.083(9) 0.082(9) 0.034(7) 0.030(6) 0.033(6)

loop_
_atom_site_label
_atom_site_type_symbol
_atom_site_fract_x
_atom_site_fract_y
_atom_site_fract_z
_atom_site_U_iso_or_equiv
_atom_site_thermal_displace_type
_atom_site_occupancy
_atom_site_calc_flag
_atom_site_refinement_flags
_atom_site_disorder_group
Co1 Co 0.5000 0.5000 0.5000 0.00996(15) Uani 1 d S .
Fe2 Fe 0.62230(4) 0.62026(4) 0.66192(3) 0.01200(13) Uani 1 d . .
N1 N 0.5755(2) 0.7117(2) 0.7706(2) 0.0180(6) Uani 1 d . .
N2 N 0.7294(2) 0.7378(2) 0.6771(2) 0.0162(6) Uani 1 d . .
N3 N 0.7259(2) 0.5717(2) 0.7522(2) 0.0186(6) Uani 1 d . .
S1 S 0.50073(6) 0.49581(6) 0.64508(6) 0.0121(2) Uani 1 d . .
S2 S 0.51080(6) 0.67283(6) 0.56098(6) 0.0116(2) Uani 1 d . .
S3 S 0.67514(6) 0.51689(6) 0.54469(6) 0.0122(2) Uani 1 d . .
C1 C 0.6370(3) 0.8136(3) 0.7979(3) 0.0227(8) Uani 1 d . .
H1A H 0.5919(3) 0.8696(3) 0.8183(3) 0.027 Uiso 1 calc R .
H1B H 0.6935(3) 0.8135(3) 0.8481(3) 0.027 Uiso 1 calc R .
C2 C 0.6811(3) 0.8319(3) 0.7206(3) 0.0195(7) Uani 1 d . .
H2A H 0.6259(3) 0.8499(3) 0.6769(3) 0.023 Uiso 1 calc R .
H2B H 0.7335(3) 0.8900(3) 0.7418(3) 0.023 Uiso 1 calc R .
C3 C 0.8261(3) 0.7200(3) 0.7377(3) 0.0230(8) Uani 1 d . .
H3A H 0.8877(3) 0.7396(3) 0.7155(3) 0.028 Uiso 1 calc R .
H3B H 0.8278(3) 0.7636(3) 0.7988(3) 0.028 Uiso 1 calc R .
C4 C 0.8285(3) 0.6088(3) 0.7403(3) 0.0232(8) Uani 1 d . .
H4A H 0.8464(3) 0.5671(3) 0.6840(3) 0.028 Uiso 1 calc R .
H4B H 0.8819(3) 0.6011(3) 0.7903(3) 0.028 Uiso 1 calc R .
C5 C 0.7063(3) 0.6206(3) 0.8445(3) 0.0238(8) Uani 1 d . .
H5A H 0.7561(3) 0.6799(3) 0.8723(3) 0.029 Uiso 1 calc R .
H5B H 0.7170(3) 0.5704(3) 0.8816(3) 0.029 Uiso 1 calc R .
C6 C 0.5981(3) 0.6560(3) 0.8418(3) 0.0208(8) Uani 1 d . .
H6A H 0.5485(3) 0.5962(3) 0.8294(3) 0.025 Uiso 1 calc R .
H6B H 0.5914(3) 0.7019(3) 0.9002(3) 0.025 Uiso 1 calc R .
C7 C 0.4650(3) 0.7364(3) 0.7595(3) 0.0190(7) Uani 1 d . .
H7A H 0.4521(3) 0.7738(3) 0.7120(3) 0.023 Uiso 1 calc R .
H7B H 0.4537(3) 0.7842(3) 0.8156(3) 0.023 Uiso 1 calc R .
C8 C 0.3847(3) 0.6477(3) 0.7366(2) 0.0183(7) Uani 1 d . .
C9 C 0.3895(3) 0.5476(3) 0.6864(2) 0.0153(7) Uani 1 d . .
C10 C 0.3060(3) 0.4756(3) 0.6707(2) 0.0166(7) Uani 1 d . .
H10 H 0.3119(3) 0.4074(3) 0.6375(2) 0.020 Uiso 1 calc R .
C11 C 0.2148(3) 0.5016(3) 0.7027(3) 0.0199(7) Uani 1 d . .
C12 C 0.2102(3) 0.6031(3) 0.7519(3) 0.0250(8) Uani 1 d . .
H12 H 0.1486(3) 0.6242(3) 0.7734(3) 0.030 Uiso 1 calc R .
C13 C 0.2931(3) 0.6726(3) 0.7698(3) 0.0239(8) Uani 1 d . .
H13 H 0.2883(3) 0.7397(3) 0.8057(3) 0.029 Uiso 1 calc R .
C14 C 0.1208(3) 0.4281(3) 0.6852(3) 0.0250(9) Uani 1 d . .
C15 C 0.0348(3) 0.4645(4) 0.6215(4) 0.0354(11) Uani 1 d . .
H15A H -0.0268(3) 0.4182(4) 0.6091(4) 0.053 Uiso 1 calc R .
H15B H 0.0588(3) 0.4640(4) 0.5654(4) 0.053 Uiso 1 calc R .
H15C H 0.0181(3) 0.5343(4) 0.6497(4) 0.053 Uiso 1 calc R .
C16 C 0.0841(4) 0.4275(4) 0.7722(4) 0.0385(11) Uani 1 d . .
H16A H 0.0235(4) 0.3798(4) 0.7597(4) 0.058 Uiso 1 calc R .
H16B H 0.0657(4) 0.4967(4) 0.8002(4) 0.058 Uiso 1 calc R .
H16C H 0.1393(4) 0.4057(4) 0.8125(4) 0.058 Uiso 1 calc R .
C17 C 0.1424(3) 0.3181(3) 0.6397(4) 0.0320(10) Uani 1 d . .
H17A H 0.0799(3) 0.2736(3) 0.6297(4) 0.048 Uiso 1 calc R .
H17B H 0.1978(3) 0.2936(3) 0.6779(4) 0.048 Uiso 1 calc R .
H17C H 0.1632(3) 0.3167(3) 0.5822(4) 0.048 Uiso 1 calc R .
C18 C 0.7616(3) 0.7517(3) 0.5941(3) 0.0184(7) Uani 1 d . .
H18A H 0.7903(3) 0.6870(3) 0.5649(3) 0.022 Uiso 1 calc R .
H18B H 0.8181(3) 0.8057(3) 0.6112(3) 0.022 Uiso 1 calc R .
C19 C 0.6798(3) 0.7800(3) 0.5260(2) 0.0142(7) Uani 1 d . .
C20 C 0.5747(3) 0.7459(3) 0.5037(2) 0.0134(6) Uani 1 d . .
C21 C 0.5088(3) 0.7792(3) 0.4384(2) 0.0166(7) Uani 1 d . .
H21 H 0.4384(3) 0.7555(3) 0.4251(2) 0.020 Uiso 1 calc R .
C22 C 0.5419(3) 0.8458(3) 0.3917(3) 0.0185(7) Uani 1 d . .
C23 C 0.6467(3) 0.8778(3) 0.4138(3) 0.0199(7) Uani 1 d . .
H23 H 0.6734(3) 0.9219(3) 0.3828(3) 0.024 Uiso 1 calc R .
C24 C 0.7117(3) 0.8468(3) 0.4792(3) 0.0192(7) Uani 1 d . .
H24 H 0.7817(3) 0.8720(3) 0.4931(3) 0.023 Uiso 1 calc R .
C25 C 0.4647(3) 0.8826(3) 0.3248(3) 0.0236(8) Uani 1 d . .
C26 C 0.4166(4) 0.7903(4) 0.2496(3) 0.0370(11) Uani 1 d . .
H26A H 0.3666(4) 0.8139(4) 0.2062(3) 0.056 Uiso 1 calc R .
H26B H 0.3816(4) 0.7423(4) 0.2748(3) 0.056 Uiso 1 calc R .
H26C H 0.4709(4) 0.7555(4) 0.2197(3) 0.056 Uiso 1 calc R .
C27 C 0.5128(4) 0.9593(4) 0.2837(4) 0.0380(11) Uani 1 d . .
H27A H 0.4598(4) 0.9806(4) 0.2411(4) 0.057 Uiso 1 calc R .
H27B H 0.5673(4) 0.9271(4) 0.2526(4) 0.057 Uiso 1 calc R .
H27C H 0.5423(4) 1.0195(4) 0.3310(4) 0.057 Uiso 1 calc R .
C28 C 0.3801(3) 0.9364(3) 0.3722(3) 0.0305(9) Uani 1 d . .
H28A H 0.3298(3) 0.9604(3) 0.3293(3) 0.046 Uiso 1 calc R .
H28B H 0.4110(3) 0.9951(3) 0.4205(3) 0.046 Uiso 1 calc R .
H28C H 0.3455(3) 0.8880(3) 0.3972(3) 0.046 Uiso 1 calc R .
C29 C 0.7240(3) 0.4583(3) 0.7428(3) 0.0200(7) Uani 1 d . .
H29A H 0.6539(3) 0.4353(3) 0.7474(3) 0.024 Uiso 1 calc R .
H29B H 0.7719(3) 0.4451(3) 0.7941(3) 0.024 Uiso 1 calc R .
C30 C 0.7520(3) 0.3925(3) 0.6584(3) 0.0175(7) Uani 1 d . .
C31 C 0.7311(3) 0.4062(3) 0.5722(3) 0.0156(7) Uani 1 d . .
C32 C 0.7634(3) 0.3370(3) 0.5013(3) 0.0168(7) Uani 1 d . .
H32 H 0.7488(3) 0.3487(3) 0.4432(3) 0.020 Uiso 1 calc R .
C33 C 0.8170(3) 0.2503(3) 0.5135(3) 0.0196(8) Uani 1 d . .
C34 C 0.8358(3) 0.2360(3) 0.5991(3) 0.0242(8) Uani 1 d . .
H34 H 0.8706(3) 0.1775(3) 0.6096(3) 0.029 Uiso 1 calc R .
C35 C 0.8050(3) 0.3052(3) 0.6697(3) 0.0224(8) Uani 1 d . .
H35 H 0.8202(3) 0.2935(3) 0.7277(3) 0.027 Uiso 1 calc R .
C36 C 0.8532(3) 0.1782(3) 0.4349(3) 0.0246(9) Uani 1 d . .
C37 C 0.9302(3) 0.2365(3) 0.3989(3) 0.0290(9) Uani 1 d . .
H37A H 0.9535(3) 0.1899(3) 0.3483(3) 0.043 Uiso 1 calc R .
H37B H 0.9895(3) 0.2631(3) 0.4462(3) 0.043 Uiso 1 calc R .
H37C H 0.8968(3) 0.2937(3) 0.3793(3) 0.043 Uiso 1 calc R .
C38 C 0.9071(4) 0.0867(4) 0.4623(4) 0.0396(12) Uani 1 d . .
H38A H 0.9294(4) 0.0419(4) 0.4102(4) 0.059 Uiso 1 calc R .
H38B H 0.8588(4) 0.0478(4) 0.4849(4) 0.059 Uiso 1 calc R .
H38C H 0.9672(4) 0.1122(4) 0.5090(4) 0.059 Uiso 1 calc R .
C39 C 0.7603(4) 0.1356(3) 0.3618(4) 0.0348(11) Uani 1 d . .
H39A H 0.7836(4) 0.0892(3) 0.3110(4) 0.052 Uiso 1 calc R .
H39B H 0.7261(4) 0.1924(3) 0.3421(4) 0.052 Uiso 1 calc R .
H39C H 0.7118(4) 0.0980(3) 0.3853(4) 0.052 Uiso 1 calc R .
P1 P 0.94507(9) 1.04958(9) 0.77227(9) 0.0324(3) Uani 1 d . .
F1 F 0.9017(4) 0.9587(4) 0.8038(4) 0.115(2) Uani 1 d . .
F2 F 1.0458(3) 0.9907(4) 0.7595(3) 0.087(2) Uani 1 d . .
F3 F 0.8913(3) 0.9978(3) 0.6734(2) 0.0667(11) Uani 1 d . .
F4 F 0.9976(2) 1.1008(3) 0.8723(2) 0.0516(8) Uani 1 d . .
F5 F 0.8461(3) 1.1098(5) 0.7854(3) 0.104(2) Uani 1 d . .
F6 F 0.9908(4) 1.1396(4) 0.7406(3) 0.098(2) Uani 1 d . .
P2 P 0.5000 1.0000 1.0000 0.0423(5) Uani 1 d S .
F7 F 0.5840(4) 1.0270(3) 0.9467(3) 0.0797(13) Uani 1 d . .
F8 F 0.4227(4) 0.9628(3) 0.9087(3) 0.0781(13) Uani 1 d . .
F9 F 0.5390(4) 0.8862(3) 0.9882(3) 0.0678(11) Uani 1 d . .
O40X O 0.2450(9) 0.5800(8) 0.0521(8) 0.098(3) Uiso 0.60 d PD 1
C40X C 0.3015(9) 0.6236(8) 0.0177(9) 0.072(3) Uiso 0.60 d PD 1
C41X C 0.2833(13) 0.7312(9) 0.0176(12) 0.096(5) Uiso 0.60 d PD 1
H41A H 0.2277(13) 0.7545(9) 0.0509(12) 0.144 Uiso 0.60 calc PR 1
H41B H 0.2635(13) 0.7368(9) -0.0441(12) 0.144 Uiso 0.60 calc PR 1
H41C H 0.3464(13) 0.7740(9) 0.0458(12) 0.144 Uiso 0.60 calc PR 1
C42X C 0.3838(13) 0.5820(15) -0.0313(13) 0.112(6) Uiso 0.60 d PD 1
H42A H 0.3924(13) 0.5104(15) -0.0289(13) 0.168 Uiso 0.60 calc PR 1
H42B H 0.4485(13) 0.6224(15) -0.0039(13) 0.168 Uiso 0.60 calc PR 1
H42C H 0.3655(13) 0.5853(15) -0.0936(13) 0.168 Uiso 0.60 calc PR 1
O40Y O 0.4368(9) 0.5538(9) 0.0977(8) 0.061(3) Uiso 0.40 d PD 2
C40Y C 0.3972(17) 0.5738(15) 0.0292(11) 0.083(6) Uiso 0.40 d PD 2
C41Y C 0.3990(22) 0.6734(16) 0.0060(19) 0.107(8) Uiso 0.40 d PD 2
H41D H 0.4435(22) 0.7235(16) 0.0539(19) 0.160 Uiso 0.40 calc PR 2
H41E H 0.3289(22) 0.6973(16) -0.0015(19) 0.160 Uiso 0.40 calc PR 2
H41F H 0.4257(22) 0.6656(16) -0.0499(19) 0.160 Uiso 0.40 calc PR 2
C42Y C 0.3290(23) 0.5036(22) -0.0461(17) 0.134(11) Uiso 0.40 d PD 2
H42D H 0.3246(23) 0.4355(22) -0.0342(17) 0.201 Uiso 0.40 calc PR 2
H42E H 0.3569(23) 0.4983(22) -0.1011(17) 0.201 Uiso 0.40 calc PR 2
H42F H 0.2600(23) 0.5303(22) -0.0528(17) 0.201 Uiso 0.40 calc PR 2
N50X N 0.1693(8) 1.1363(6) 0.0331(6) 0.050(2) Uani 0.50 d PD 2
C50X C 0.1565(9) 1.0495(5) 0.0040(7) 0.045(3) Uani 0.50 d PD 2
C51 C 0.1373(7) 0.9372(5) -0.0329(5) 0.075(2) Uani 1 d D 2
C50Y C 0.0913(9) 0.8344(7) -0.0828(8) 0.053(3) Uani 0.50 d PD 2
N50Y N 0.0553(7) 0.7560(7) -0.1237(8) 0.064(3) Uani 0.50 d PD 2
N70X N 0.0296(9) 0.7017(9) -0.1004(6) 0.057(3) Uiso 0.50 d PD 2
C70X C 0.0153(10) 0.6814(10) -0.0372(7) 0.054(3) Uiso 0.50 d PD 2
C71X C 0.0017(13) 0.6594(10) 0.0463(7) 0.056(3) Uiso 0.50 d PD 2
N70Y N 0.1228(10) 0.5771(13) 0.0691(12) 0.103(5) Uiso 0.50 d PD 2
C70Y C 0.0494(8) 0.6160(10) 0.0553(8) 0.051(3) Uiso 0.50 d PD 2
C71Y C -0.0515(9) 0.6530(10) 0.0330(9) 0.055(3) Uiso 0.50 d PD 2
N60X N 0.2096(14) 1.1949(14) -0.0048(8) 0.107(5) Uiso 0.50 d PD 2
C60X C 0.2334(15) 1.1768(14) -0.0726(8) 0.088(5) Uiso 0.50 d PD 2
C61 C 0.2547(7) 1.1405(6) -0.1622(6) 0.080(2) Uiso 1 d D 2
C60Y C 0.3004(13) 1.2409(9) -0.1138(11) 0.078(4) Uiso 0.50 d PD 2
N60Y N 0.3493(16) 1.3141(12) -0.0819(15) 0.139(7) Uiso 0.50 d PD 2

loop_
_atom_type_symbol
_atom_type_description
_atom_type_scat_dispersion_real
_atom_type_scat_dispersion_imag
_atom_type_scat_source
C C 0.0033 0.0016 'International Tables Vol C Tables 4.2.6.8 and 6.1.1.4'
H H 0.0000 0.0000 'International Tables Vol C Tables 4.2.6.8 and 6.1.1.4'
N N 0.0061 0.0033 'International Tables Vol C Tables 4.2.6.8 and 6.1.1.4'
F F 0.0171 0.0103 'International Tables Vol C Tables 4.2.6.8 and 6.1.1.4'
P P 0.1023 0.0942 'International Tables Vol C Tables 4.2.6.8 and 6.1.1.4'
S S 0.1246 0.1234 'International Tables Vol C Tables 4.2.6.8 and 6.1.1.4'
Fe Fe 0.3463 0.8444 'International Tables Vol C Tables 4.2.6.8 and 6.1.1.4'
Co Co 0.3494 0.9721 'International Tables Vol C Tables 4.2.6.8 and 6.1.1.4'
O O 0.0106 0.0060 'International Tables Vol C Tables 4.2.6.8 and 6.1.1.4'

loop_
_geom_angle_atom_site_label_1
_geom_angle_atom_site_label_2
_geom_angle_atom_site_label_3
_geom_angle
_geom_angle_site_symmetry_1
_geom_angle_site_symmetry_3
S2 Co1 S2 180.0 2_666 .
S2 Co1 S1 82.13(4) 2_666 2_666
S2 Co1 S1 97.87(4) . 2_666
S2 Co1 S1 97.86(4) 2_666 .
S2 Co1 S1 82.14(4) . .
S1 Co1 S1 180.0 2_666 .
S2 Co1 S3 83.11(4) 2_666 2_666
S2 Co1 S3 96.89(4) . 2_666
S1 Co1 S3 83.20(4) 2_666 2_666
S1 Co1 S3 96.80(4) . 2_666
S2 Co1 S3 96.89(4) 2_666 .
S2 Co1 S3 83.11(4) . .
S1 Co1 S3 96.81(4) 2_666 .
S1 Co1 S3 83.19(4) . .
S3 Co1 S3 180.0 2_666 .
S2 Co1 Fe2 49.67(3) 2_666 2_666
S2 Co1 Fe2 130.33(3) . 2_666
S1 Co1 Fe2 49.91(3) 2_666 2_666
S1 Co1 Fe2 130.09(3) . 2_666
S3 Co1 Fe2 49.81(3) 2_666 2_666
S3 Co1 Fe2 130.19(3) . 2_666
S2 Co1 Fe2 130.33(3) 2_666 .
S2 Co1 Fe2 49.67(3) . .
S1 Co1 Fe2 130.09(3) 2_666 .
S1 Co1 Fe2 49.91(3) . .
S3 Co1 Fe2 130.19(3) 2_666 .
S3 Co1 Fe2 49.81(3) . .
Fe2 Co1 Fe2 180.0 2_666 .
N3 Fe2 N1 85.21(13) . .
N3 Fe2 N2 85.55(13) . .
N1 Fe2 N2 84.93(13) . .
N3 Fe2 S2 178.85(10) . .
N1 Fe2 S2 95.80(10) . .
N2 Fe2 S2 93.99(9) . .
N3 Fe2 S3 93.44(10) . .
N1 Fe2 S3 178.48(10) . .
N2 Fe2 S3 95.67(10) . .
S2 Fe2 S3 85.56(4) . .
N3 Fe2 S1 96.08(10) . .
N1 Fe2 S1 93.92(10) . .
N2 Fe2 S1 177.93(9) . .
S2 Fe2 S1 84.41(4) . .
S3 Fe2 S1 85.53(4) . .
N3 Fe2 Co1 128.33(9) . .
N1 Fe2 Co1 129.07(9) . .
N2 Fe2 Co1 128.32(9) . .
S2 Fe2 Co1 51.29(3) . .
S3 Fe2 Co1 51.47(3) . .
S1 Fe2 Co1 51.39(3) . .
C6 N1 C7 109.6(3) . .
C6 N1 C1 110.1(3) . .
C7 N1 C1 106.1(3) . .
C6 N1 Fe2 105.2(2) . .
C7 N1 Fe2 116.3(2) . .
C1 N1 Fe2 109.5(2) . .
C18 N2 C2 109.6(3) . .
C18 N2 C3 106.9(3) . .
C2 N2 C3 110.3(3) . .
C18 N2 Fe2 116.3(2) . .
C2 N2 Fe2 105.0(2) . .
C3 N2 Fe2 108.8(2) . .
C4 N3 C29 109.9(3) . .
C4 N3 C5 110.3(3) . .
C29 N3 C5 106.9(3) . .
C4 N3 Fe2 105.0(2) . .
C29 N3 Fe2 115.8(2) . .
C5 N3 Fe2 108.9(2) . .
C9 S1 Fe2 110.66(12) . .
C9 S1 Co1 112.96(12) . .
Fe2 S1 Co1 78.70(4) . .
C20 S2 Fe2 111.17(12) . .
C20 S2 Co1 114.69(12) . .
Fe2 S2 Co1 79.04(4) . .
C31 S3 Fe2 111.64(13) . .
C31 S3 Co1 114.40(12) . .
Fe2 S3 Co1 78.72(4) . .
C2 C1 N1 110.1(3) . .
N2 C2 C1 109.7(3) . .
C4 C3 N2 110.4(3) . .
N3 C4 C3 110.0(3) . .
N3 C5 C6 111.0(3) . .
N1 C6 C5 108.8(3) . .
N1 C7 C8 117.6(3) . .
C9 C8 C13 116.9(3) . .
C9 C8 C7 128.8(3) . .
C13 C8 C7 114.2(3) . .
C8 C9 C10 120.8(3) . .
C8 C9 S1 124.9(3) . .
C10 C9 S1 114.1(3) . .
C11 C10 C9 121.8(3) . .
C10 C11 C12 116.9(3) . .
C10 C11 C14 124.0(3) . .
C12 C11 C14 119.0(3) . .
C13 C12 C11 121.3(4) . .
C12 C13 C8 122.2(4) . .
C11 C14 C16 110.5(4) . .
C11 C14 C17 112.4(3) . .
C16 C14 C17 108.5(4) . .
C11 C14 C15 107.9(3) . .
C16 C14 C15 109.9(4) . .
C17 C14 C15 107.7(4) . .
N2 C18 C19 117.0(3) . .
C24 C19 C20 116.2(3) . .
C24 C19 C18 116.2(3) . .
C20 C19 C18 127.5(3) . .
C21 C20 C19 120.4(3) . .
C21 C20 S2 113.7(3) . .
C19 C20 S2 125.5(3) . .
C22 C21 C20 122.8(3) . .
C21 C22 C23 116.1(3) . .
C21 C22 C25 119.7(3) . .
C23 C22 C25 124.1(3) . .
C24 C23 C22 121.5(3) . .
C23 C24 C19 123.0(3) . .
C22 C25 C27 112.8(3) . .
C22 C25 C28 109.0(3) . .
C27 C25 C28 107.4(4) . .
C22 C25 C26 109.4(3) . .
C27 C25 C26 108.7(4) . .
C28 C25 C26 109.6(4) . .
N3 C29 C30 117.0(3) . .
C31 C30 C35 116.9(4) . .
C31 C30 C29 128.7(3) . .
C35 C30 C29 114.5(3) . .
C30 C31 C32 120.9(3) . .
C30 C31 S3 124.2(3) . .
C32 C31 S3 114.6(3) . .
C31 C32 C33 121.7(4) . .
C34 C33 C32 117.1(4) . .
C34 C33 C36 122.8(3) . .
C32 C33 C36 120.1(4) . .
C35 C34 C33 121.2(4) . .
C34 C35 C30 122.2(4) . .
C33 C36 C39 109.4(3) . .
C33 C36 C37 109.6(3) . .
C39 C36 C37 110.1(4) . .
C33 C36 C38 111.6(4) . .
C39 C36 C38 108.0(4) . .
C37 C36 C38 108.1(4) . .
F5 P1 F1 91.6(4) . .
F5 P1 F6 89.6(3) . .
F1 P1 F6 178.8(3) . .
F5 P1 F2 179.0(3) . .
F1 P1 F2 89.2(3) . .
F6 P1 F2 89.6(3) . .
F5 P1 F3 88.4(2) . .
F1 P1 F3 89.8(2) . .
F6 P1 F3 90.4(3) . .
F2 P1 F3 92.1(2) . .
F5 P1 F4 91.1(2) . .
F1 P1 F4 89.3(2) . .
F6 P1 F4 90.5(2) . .
F2 P1 F4 88.4(2) . .
F3 P1 F4 179.0(2) . .
F8 P2 F8 179.998(2) . 2_677
F8 P2 F7 91.0(3) . 2_677
F8 P2 F7 89.0(3) 2_677 2_677
F8 P2 F7 89.0(3) . .
F8 P2 F7 91.0(3) 2_677 .
F7 P2 F7 179.998(2) 2_677 .
F8 P2 F9 90.5(2) . 2_677
F8 P2 F9 89.5(2) 2_677 2_677
F7 P2 F9 90.1(2) 2_677 2_677
F7 P2 F9 89.9(2) . 2_677
F8 P2 F9 89.5(2) . .
F8 P2 F9 90.5(2) 2_677 .
F7 P2 F9 89.9(2) 2_677 .
F7 P2 F9 90.1(2) . .
F9 P2 F9 179.998(2) 2_677 .
O40X C40X C42X 128.9(13) . .
O40X C40X C41X 117.7(12) . .
C42X C40X C41X 113.2(12) . .
O40Y C40Y C41Y 128.0(19) . .
O40Y C40Y C42Y 126.0(20) . .
C41Y C40Y C42Y 105.8(19) . .
C50X N50X N60X 123.1(13) . .
N50X C50X C51 178.4(13) . .
C50Y C51 C50X 163.9(9) . .
N50Y C50Y C51 177.9(14) . .
N50Y C50Y N70X 24.5(8) . .
C51 C50Y N70X 157.5(10) . .
N70X N50Y C50Y 126.4(15) . .
N50Y N70X C70X 143.9(15) . .
N50Y N70X C50Y 29.1(8) . .
C70X N70X C50Y 114.8(11) . .
N70X C70X C71X 176.9(14) . .
N70X C70X C71Y 157.2(14) . .
C71X C70X C71Y 25.3(6) . .
N70X C70X C70Y 152.1(13) . .
C71X C70X C70Y 27.2(7) . .
C71Y C70X C70Y 48.2(4) . .
C71Y C71X C70Y 132.4(23) . .
C71Y C71X C70X 91.8(17) . .
C70Y C71X C70X 104.1(15) . .
C71X C70Y N70Y 166.3(21) . .
C71X C70Y C71Y 20.8(11) . .
N70Y C70Y C71Y 172.6(17) . .
C71X C70Y C70X 48.7(10) . .
N70Y C70Y C70X 125.1(14) . .
C71Y C70Y C70X 57.0(8) . .
C71X C71Y C70Y 26.8(14) . .
C71X C71Y C70X 62.9(13) . .
C70Y C71Y C70X 74.8(9) . .
C60X N60X N50X 129.2(20) . .
N60X C60X C61 171.9(21) . .
N60X C60X C60Y 130.2(19) . .
C61 C60X C60Y 57.8(6) . .
C60X C61 C60Y 64.5(10) . .
N60Y C60Y C61 169.1(22) . .
N60Y C60Y C60X 130.2(20) . .
C61 C60Y C60X 57.7(6) . .

loop_
_geom_bond_atom_site_label_1
_geom_bond_atom_site_label_2
_geom_bond_distance
_geom_bond_site_symmetry_2
Co1 S2 2.2812(10) 2_666
Co1 S2 2.2812(10) .
Co1 S1 2.2869(10) 2_666
Co1 S1 2.2870(10) .
Co1 S3 2.2892(10) 2_666
Co1 S3 2.2893(10) .
Co1 Fe2 2.8699(13) 2_666
Co1 Fe2 2.8700(13) .
Fe2 N3 2.031(3) .
Fe2 N1 2.036(3) .
Fe2 N2 2.048(3) .
Fe2 S2 2.2284(12) .
Fe2 S3 2.2355(12) .
Fe2 S1 2.2390(12) .
N1 C6 1.482(5) .
N1 C7 1.488(5) .
N1 C1 1.514(5) .
N2 C18 1.485(5) .
N2 C2 1.489(5) .
N2 C3 1.517(5) .
N3 C4 1.490(5) .
N3 C29 1.497(5) .
N3 C5 1.503(5) .
S1 C9 1.781(4) .
S2 C20 1.772(3) .
S3 C31 1.784(4) .
C1 C2 1.496(5) .
C3 C4 1.507(6) .
C5 C6 1.507(6) .
C7 C8 1.519(5) .
C8 C9 1.392(5) .
C8 C13 1.404(5) .
C9 C10 1.406(5) .
C10 C11 1.393(5) .
C11 C12 1.402(6) .
C11 C14 1.520(5) .
C12 C13 1.375(6) .
C14 C16 1.522(6) .
C14 C17 1.530(6) .
C14 C15 1.548(6) .
C18 C19 1.508(5) .
C19 C24 1.392(5) .
C19 C20 1.411(5) .
C20 C21 1.394(5) .
C21 C22 1.394(5) .
C22 C23 1.402(5) .
C22 C25 1.515(5) .
C23 C24 1.374(6) .
C25 C27 1.524(6) .
C25 C28 1.533(6) .
C25 C26 1.534(6) .
C29 C30 1.506(6) .
C30 C31 1.391(5) .
C30 C35 1.407(5) .
C31 C32 1.395(5) .
C32 C33 1.408(5) .
C33 C34 1.385(6) .
C33 C36 1.519(6) .
C34 C35 1.382(6) .
C36 C39 1.530(6) .
C36 C37 1.531(6) .
C36 C38 1.544(6) .
P1 F5 1.560(4) .
P1 F1 1.560(4) .
P1 F6 1.564(4) .
P1 F2 1.570(4) .
P1 F3 1.577(4) .
P1 F4 1.586(3) .
P2 F8 1.579(4) .
P2 F8 1.579(4) 2_677
P2 F7 1.581(4) 2_677
P2 F7 1.581(4) .
P2 F9 1.598(3) 2_677
P2 F9 1.598(3) .
O40X C40X 1.211(5) .
C40X C42X 1.469(5) .
C40X C41X 1.470(5) .
O40Y C40Y 1.207(5) .
C40Y C41Y 1.472(5) .
C40Y C42Y 1.475(5) .
N50X C50X 1.145(5) .
N50X N60X 1.26(2) .
C50X C51 1.482(5) .
C51 C50Y 1.478(5) .
C50Y N50Y 1.143(5) .
C50Y N70X 1.890(14) .
N50Y N70X 0.973(13) .
N70X C70X 1.132(5) .
C70X C71X 1.449(5) .
C70X C71Y 1.63(2) .
C70X C70Y 1.87(2) .
C71X C71Y 0.70(2) .
C71X C70Y 0.881(15) .
N70Y C70Y 1.120(5) .
C70Y C71Y 1.445(5) .
N60X C60X 1.128(5) .
C60X C61 1.445(5) .
C60X C60Y 1.54(2) .
C61 C60Y 1.446(5) .
C60Y N60Y 1.128(5) .
